data_1573281
loop_
_publ_author_name
'Tanuhadi, Elias'
'Bair, Anna S.'
'Johnson, Mary'
'Fontaine, Philip'
'Klosin, Jerzy'
'Pal, Sudipta'
'Arnold, Polly L.'

_publ_section_title
;
 Stabilization of reactive rare earth alkyl complexes through mechanistic
 studies
;
_journal_name_full 'Chemical Science'
_journal_paper_doi 10.1039/D4SC05983B
_journal_year 2024
_chemical_formula_moiety 'C18 H47 O3 Si3 Y'
_chemical_formula_sum 'C18 H47 O3 Si3 Y'
_chemical_formula_weight 484.73
_space_group_crystal_system monoclinic
_space_group_IT_number 14
_space_group_name_Hall '-P 2yn'
_space_group_name_H-M_alt 'P 1 21/n 1'
_atom_sites_solution_hydrogens geom
_atom_sites_solution_primary dual
_audit_creation_date 2024-04-18
_audit_creation_method
;
Olex2 1.5
(compiled 2022.04.07 svn.rca3783a0 for OlexSys, GUI svn.r6498)
;
_audit_update_record
;
2024-04-25 deposited with the CCDC.	2024-10-31 downloaded from the CCDC.
;
_cell_angle_alpha 90
_cell_angle_beta 92.304(2)
_cell_angle_gamma 90
_cell_formula_units_Z 4
_cell_length_a 11.1358(2)
_cell_length_b 18.3119(3)
_cell_length_c 13.4974(2)
_cell_measurement_reflns_used 32523
_cell_measurement_temperature 99.99(11)
_cell_measurement_theta_max 32.3080
_cell_measurement_theta_min 2.1660
_cell_volume 2750.13(8)
_computing_cell_refinement 'CrysAlisPro 1.171.42.90a (Rigaku OD, 2023)'
_computing_data_collection 'CrysAlisPro 1.171.42.90a (Rigaku OD, 2023)'
_computing_data_reduction 'CrysAlisPro 1.171.42.90a (Rigaku OD, 2023)'
_computing_molecular_graphics 'Olex2 1.5 (Dolomanov et al., 2009)'
_computing_publication_material 'Olex2 1.5 (Dolomanov et al., 2009)'
_computing_structure_refinement 'SHELXL 2018/3 (Sheldrick, 2015)'
_computing_structure_solution 'SHELXT 2018/2 (Sheldrick, 2018)'
_diffrn_ambient_environment N~2~
_diffrn_ambient_temperature 99.99(11)
_diffrn_detector 'Hybrid Pixel Array Detector'
_diffrn_detector_area_resol_mean 10.0000
_diffrn_detector_type HyPix
_diffrn_measured_fraction_theta_full 1.000
_diffrn_measured_fraction_theta_max 0.888
_diffrn_measurement_details
;
List of Runs (angles in degrees, time in seconds):

  # Type    Start    End  Width  t~exp~   \w     \q     \k     \f   Frames
#--------------------------------------------------------------------------
  1  \w    -38.00  24.00   0.50   32.62    --    8.78 -57.00 120.00  124
  2  \w     -4.00  84.00   0.50   32.62    --    8.78  19.00-180.00  176
  3  \w    -67.00 -13.00   0.50   32.62    --    8.78 -19.00-180.00  108
  4  \w    -67.00 -13.00   0.50   32.62    --    8.78 -19.00  30.00  108
  5  \w    -14.00  16.00   0.50   32.62    --    8.78  77.00   0.00   60
  6  \w    -67.00 -13.00   0.50   32.62    --    8.78 -19.00-120.00  108
  7  \w     -6.00  38.00   0.50   32.62    --    8.78  57.00-120.00   88
  8  \w    -38.00   6.00   0.50   32.62    --   -9.17 -57.00 -90.00   88
  9  \w    -32.00  16.00   0.50   32.62    --   -9.17  77.00-150.00   96
 10  \w    -16.00  14.00   0.50   32.62    --   -9.17 -77.00-150.00   60
 11  \w    -38.00   6.00   0.50   32.62    --   -9.17 -57.00  30.00   88
 12  \w    -38.00   6.00   0.50   32.62    --   -9.17  90.00 -89.96   88
 13  \w    -38.00   6.00   0.50   32.62    --   -9.17 -57.00 -30.00   88
 14  \w     -4.00  82.00   0.50   32.62    --    8.78  37.00 -90.00  172
 15  \w    -16.00  32.00   0.50   32.62    --    8.78 -77.00  60.00   96
;
_diffrn_measurement_device 'four-circle diffractometer'
_diffrn_measurement_device_type 'XtaLAB Synergy, Dualflex, HyPix'
_diffrn_measurement_method '\w scans'
_diffrn_orient_matrix_type 'CrysAlisPro convention (1999,Acta A55,543-557)'
_diffrn_orient_matrix_UB_11 -0.0099556000
_diffrn_orient_matrix_UB_12 -0.0053464000
_diffrn_orient_matrix_UB_13 -0.0517318000
_diffrn_orient_matrix_UB_21 -0.0074684000
_diffrn_orient_matrix_UB_22 -0.0379954000
_diffrn_orient_matrix_UB_23 0.0079958000
_diffrn_orient_matrix_UB_31 -0.0624955000
_diffrn_orient_matrix_UB_32 0.0053906000
_diffrn_orient_matrix_UB_33 0.0051283000
_diffrn_radiation_monochromator mirror
_diffrn_radiation_probe x-ray
_diffrn_radiation_type 'Mo K\a'
_diffrn_radiation_wavelength 0.71073
_diffrn_reflns_av_R_equivalents 0.0363
_diffrn_reflns_av_unetI/netI 0.0255
_diffrn_reflns_Laue_measured_fraction_full 1.000
_diffrn_reflns_Laue_measured_fraction_max 0.888
_diffrn_reflns_limit_h_max 16
_diffrn_reflns_limit_h_min -15
_diffrn_reflns_limit_k_max 26
_diffrn_reflns_limit_k_min -26
_diffrn_reflns_limit_l_max 19
_diffrn_reflns_limit_l_min -20
_diffrn_reflns_number 74421
_diffrn_reflns_point_group_measured_fraction_full 1.000
_diffrn_reflns_point_group_measured_fraction_max 0.888
_diffrn_reflns_theta_full 25.242
_diffrn_reflns_theta_max 32.371
_diffrn_reflns_theta_min 1.875
_diffrn_source 'micro-focus sealed X-ray tube'
_diffrn_source_type 'PhotonJet (Mo) X-ray Source'
_exptl_absorpt_coefficient_mu 2.264
_exptl_absorpt_correction_T_max 1.000
_exptl_absorpt_correction_T_min 0.757
_exptl_absorpt_correction_type gaussian
_exptl_absorpt_process_details
;
CrysAlisPro 1.171.42.90a (Rigaku Oxford Diffraction, 2023)
Numerical absorption correction based on gaussian integration over
a multifaceted crystal model
Empirical absorption correction using spherical harmonics,
implemented in SCALE3 ABSPACK scaling algorithm.
;
_exptl_crystal_colour 'clear colourless'
_exptl_crystal_colour_lustre clear
_exptl_crystal_colour_primary colourless
_exptl_crystal_density_diffrn 1.171
_exptl_crystal_description prism
_exptl_crystal_F_000 1040
_exptl_crystal_preparation 'crystallization in freezer.'
_exptl_crystal_recrystallization_method hexane
_exptl_crystal_size_max 0.428
_exptl_crystal_size_mid 0.112
_exptl_crystal_size_min 0.109
_refine_diff_density_max 0.462
_refine_diff_density_min -0.288
_refine_diff_density_rms 0.057
_refine_ls_extinction_method none
_refine_ls_goodness_of_fit_ref 1.099
_refine_ls_hydrogen_treatment constr
_refine_ls_matrix_type full
_refine_ls_number_parameters 237
_refine_ls_number_reflns 8757
_refine_ls_number_restraints 0
_refine_ls_restrained_S_all 1.099
_refine_ls_R_factor_all 0.0389
_refine_ls_R_factor_gt 0.0302
_refine_ls_shift/su_max 0.002
_refine_ls_shift/su_mean 0.000
_refine_ls_structure_factor_coef Fsqd
_refine_ls_weighting_details 'w=1/[\s^2^(Fo^2^)+(0.0199P)^2^+0.9981P] where P=(Fo^2^+2Fc^2^)/3'
_refine_ls_weighting_scheme calc
_refine_ls_wR_factor_gt 0.0531
_refine_ls_wR_factor_ref 0.0547
_reflns_Friedel_coverage 0.000
_reflns_number_gt 7768
_reflns_number_total 8757
_reflns_threshold_expression 'I > 2\s(I)'
_cod_data_source_file d4sc05983b2.cif
_cod_data_source_block pla23043_refinalized
_cod_original_sg_symbol_H-M 'P 21/n'
_cod_database_code 1573281
_chemical_oxdiff_formula 'Y Si3 O3 C18 H47'
_chemical_oxdiff_usercomment 'Diglyme solvate'
_shelx_space_group_comment
;
The symmetry employed for this shelxl refinement is uniquely defined
by the following loop, which should always be used as a source of
symmetry information in preference to the above space-group names.
They are only intended as comments.
;
_shelx_estimated_absorpt_t_max 0.790
_shelx_estimated_absorpt_t_min 0.444
_olex2_refinement_description
;
1.a Secondary CH2 refined with riding coordinates:
 C3(H3A,H3B), C15(H15A,H15B), C1(H1A,H1B), C2(H2A,H2B), C17(H17A,H17B),
 C16(H16A,H16B), C14(H14A,H14B)
1.b Idealised Me refined as rotating group:
 C18(H18A,H18B,H18C), C5(H5A,H5B,H5C), C8(H8A,H8B,H8C), C11(H11A,H11B,H11C),
 C12(H12A,H12B,H12C), C9(H9A,H9B,H9C), C7(H7A,H7B,H7C), C10(H10A,H10B,H10C),
 C13(H13A,H13B,H13C), C6(H6A,H6B,H6C), C4(H4A,H4B,H4C)
;
_olex2_submission_special_instructions 'No special instructions were received'
_oxdiff_exptl_absorpt_empirical_details
;
Empirical correction (ABSPACK) includes:
- Absorption correction using spherical harmonics
- Frame scaling
;
_oxdiff_exptl_absorpt_empirical_full_max 1.398
_oxdiff_exptl_absorpt_empirical_full_min 0.823

loop_
_space_group_symop_operation_xyz
'x, y, z'
'-x+1/2, y+1/2, -z+1/2'
'-x, -y, -z'
'x-1/2, -y-1/2, z-1/2'

loop_
_atom_site_label
_atom_site_type_symbol
_atom_site_fract_x
_atom_site_fract_y
_atom_site_fract_z
_atom_site_U_iso_or_equiv
_atom_site_adp_type
_atom_site_occupancy
_atom_site_site_symmetry_order
_atom_site_calc_flag
_atom_site_refinement_flags_posn
_atom_site_refinement_flags_adp
_atom_site_refinement_flags_occupancy
_atom_site_disorder_assembly
_atom_site_disorder_group
Y1 Y 0.32065(2) 0.30943(2) 0.45495(2) 0.01249(3) Uani 1 1 d . . . . .
Si1 Si 0.20064(3) 0.40587(2) 0.68003(2) 0.01661(7) Uani 1 1 d . . . . .
Si3 Si 0.26838(3) 0.10727(2) 0.50019(3) 0.01843(7) Uani 1 1 d . . . . .
Si2 Si 0.65960(3) 0.29917(2) 0.52199(3) 0.01710(7) Uani 1 1 d . . . . .
O3 O 0.41685(8) 0.33788(5) 0.29617(6) 0.01800(17) Uani 1 1 d . . . . .
O2 O 0.27692(8) 0.43180(5) 0.38435(7) 0.02126(18) Uani 1 1 d . . . . .
O1 O 0.13128(8) 0.31779(5) 0.34904(7) 0.02186(19) Uani 1 1 d . . . . .
C3 C 0.32215(11) 0.18053(6) 0.42041(9) 0.0170(2) Uani 1 1 d . . . . .
H3A H 0.277210 0.174652 0.356122 0.020 Uiso 1 1 calc R U . . .
H3B H 0.406803 0.168281 0.407944 0.020 Uiso 1 1 calc R U . . .
C18 C 0.45388(12) 0.28562(7) 0.22393(9) 0.0207(2) Uani 1 1 d . . . . .
H18A H 0.448023 0.236237 0.251278 0.031 Uiso 1 1 calc R U . . .
H18B H 0.537209 0.295428 0.207294 0.031 Uiso 1 1 calc R U . . .
H18C H 0.401645 0.289604 0.163985 0.031 Uiso 1 1 calc R U . . .
C15 C 0.16794(14) 0.44247(8) 0.32402(11) 0.0300(3) Uani 1 1 d . . . . .
H15A H 0.184178 0.435175 0.253127 0.036 Uiso 1 1 calc R U . . .
H15B H 0.137341 0.492730 0.332662 0.036 Uiso 1 1 calc R U . . .
C5 C 0.07447(12) 0.41099(8) 0.76816(10) 0.0247(3) Uani 1 1 d . . . . .
H5A H -0.002530 0.405492 0.731158 0.037 Uiso 1 1 calc R U . . .
H5B H 0.076685 0.458370 0.801953 0.037 Uiso 1 1 calc R U . . .
H5C H 0.083466 0.371791 0.817327 0.037 Uiso 1 1 calc R U . . .
C8 C 0.78403(12) 0.35177(7) 0.58887(10) 0.0227(3) Uani 1 1 d . . . . .
H8A H 0.783587 0.402387 0.565279 0.034 Uiso 1 1 calc R U . . .
H8B H 0.861564 0.329182 0.575730 0.034 Uiso 1 1 calc R U . . .
H8C H 0.771538 0.351053 0.660320 0.034 Uiso 1 1 calc R U . . .
C1 C 0.19663(11) 0.32622(6) 0.59711(9) 0.0168(2) Uani 1 1 d . . . . .
H1A H 0.112376 0.321988 0.571438 0.020 Uiso 1 1 calc R U . . .
H1B H 0.211762 0.283172 0.640199 0.020 Uiso 1 1 calc R U . . .
C11 C 0.10021(14) 0.10752(9) 0.50819(12) 0.0335(3) Uani 1 1 d . . . . .
H11A H 0.073998 0.154873 0.533357 0.050 Uiso 1 1 calc R U . . .
H11B H 0.075993 0.068715 0.553219 0.050 Uiso 1 1 calc R U . . .
H11C H 0.062982 0.099115 0.442145 0.050 Uiso 1 1 calc R U . . .
C2 C 0.51012(11) 0.33738(8) 0.54085(10) 0.0206(2) Uani 1 1 d . . . . .
H2A H 0.519946 0.390814 0.533503 0.025 Uiso 1 1 calc R U . . .
H2B H 0.495702 0.328995 0.611849 0.025 Uiso 1 1 calc R U . . .
C17 C 0.42282(14) 0.41070(7) 0.25916(10) 0.0272(3) Uani 1 1 d . . . . .
H17A H 0.369528 0.416203 0.199138 0.033 Uiso 1 1 calc R U . . .
H17B H 0.506046 0.422610 0.241639 0.033 Uiso 1 1 calc R U . . .
C16 C 0.38260(14) 0.46084(7) 0.34052(11) 0.0273(3) Uani 1 1 d . . . . .
H16A H 0.447925 0.465913 0.392007 0.033 Uiso 1 1 calc R U . . .
H16B H 0.364777 0.509860 0.312716 0.033 Uiso 1 1 calc R U . . .
C14 C 0.07720(12) 0.38819(8) 0.35631(11) 0.0282(3) Uani 1 1 d . . . . .
H14A H 0.055477 0.397981 0.425463 0.034 Uiso 1 1 calc R U . . .
H14B H 0.003451 0.390972 0.313009 0.034 Uiso 1 1 calc R U . . .
C12 C 0.33570(15) 0.11704(8) 0.62925(10) 0.0289(3) Uani 1 1 d . . . . .
H12A H 0.423429 0.113774 0.627511 0.043 Uiso 1 1 calc R U . . .
H12B H 0.305627 0.077941 0.671183 0.043 Uiso 1 1 calc R U . . .
H12C H 0.313187 0.164509 0.656427 0.043 Uiso 1 1 calc R U . . .
C9 C 0.66694(13) 0.20174(8) 0.56507(13) 0.0325(3) Uani 1 1 d . . . . .
H9A H 0.661230 0.200106 0.637297 0.049 Uiso 1 1 calc R U . . .
H9B H 0.743298 0.180061 0.546525 0.049 Uiso 1 1 calc R U . . .
H9C H 0.600117 0.174188 0.533863 0.049 Uiso 1 1 calc R U . . .
C7 C 0.69934(12) 0.29914(10) 0.38838(11) 0.0335(4) Uani 1 1 d . . . . .
H7A H 0.653652 0.260875 0.352834 0.050 Uiso 1 1 calc R U . . .
H7B H 0.785559 0.289773 0.383599 0.050 Uiso 1 1 calc R U . . .
H7C H 0.679591 0.346751 0.358847 0.050 Uiso 1 1 calc R U . . .
C10 C 0.30756(17) 0.01291(8) 0.45694(12) 0.0374(4) Uani 1 1 d . . . . .
H10A H 0.269188 0.004089 0.391413 0.056 Uiso 1 1 calc R U . . .
H10B H 0.278964 -0.023232 0.504072 0.056 Uiso 1 1 calc R U . . .
H10C H 0.394945 0.008695 0.452780 0.056 Uiso 1 1 calc R U . . .
C13 C 0.04380(13) 0.26013(9) 0.34349(13) 0.0343(3) Uani 1 1 d . . . . .
H13A H 0.084677 0.213176 0.335988 0.052 Uiso 1 1 calc R U . . .
H13B H -0.011662 0.268302 0.286347 0.052 Uiso 1 1 calc R U . . .
H13C H -0.001307 0.259569 0.404354 0.052 Uiso 1 1 calc R U . . .
C6 C 0.34207(13) 0.40907(10) 0.76092(13) 0.0377(4) Uani 1 1 d . . . . .
H6A H 0.348615 0.364327 0.800608 0.057 Uiso 1 1 calc R U . . .
H6B H 0.339486 0.451473 0.805078 0.057 Uiso 1 1 calc R U . . .
H6C H 0.411810 0.413075 0.719219 0.057 Uiso 1 1 calc R U . . .
C4 C 0.19298(19) 0.49301(8) 0.60688(12) 0.0434(4) Uani 1 1 d . . . . .
H4A H 0.262740 0.496203 0.565075 0.065 Uiso 1 1 calc R U . . .
H4B H 0.193129 0.534693 0.652421 0.065 Uiso 1 1 calc R U . . .
H4C H 0.119084 0.493645 0.564931 0.065 Uiso 1 1 calc R U . . .

loop_
_atom_site_aniso_label
_atom_site_aniso_U_11
_atom_site_aniso_U_22
_atom_site_aniso_U_33
_atom_site_aniso_U_23
_atom_site_aniso_U_13
_atom_site_aniso_U_12
Y1 0.01234(5) 0.01351(5) 0.01166(5) 0.00057(4) 0.00118(3) 0.00168(4)
Si1 0.01973(16) 0.01501(15) 0.01548(15) -0.00128(12) 0.00559(12) -0.00056(12)
Si3 0.02680(18) 0.01466(15) 0.01399(15) -0.00163(12) 0.00293(13) -0.00238(13)
Si2 0.01297(14) 0.01912(16) 0.01903(16) -0.00104(13) -0.00145(12) -0.00044(12)
O3 0.0229(4) 0.0167(4) 0.0147(4) 0.0008(3) 0.0050(3) 0.0016(3)
O2 0.0285(5) 0.0183(4) 0.0171(4) 0.0020(3) 0.0018(4) 0.0060(4)
O1 0.0170(4) 0.0255(5) 0.0228(5) -0.0005(4) -0.0030(3) 0.0038(3)
C3 0.0202(6) 0.0158(6) 0.0152(5) -0.0004(4) 0.0027(4) 0.0006(4)
C18 0.0242(6) 0.0226(6) 0.0155(6) -0.0027(5) 0.0016(5) 0.0032(5)
C15 0.0401(8) 0.0245(7) 0.0248(7) 0.0035(6) -0.0072(6) 0.0136(6)
C5 0.0245(6) 0.0249(7) 0.0252(7) -0.0066(5) 0.0089(5) -0.0023(5)
C8 0.0216(6) 0.0218(6) 0.0243(6) 0.0032(5) -0.0063(5) -0.0040(5)
C1 0.0174(5) 0.0164(5) 0.0167(5) -0.0015(4) 0.0029(4) 0.0005(4)
C11 0.0308(8) 0.0405(9) 0.0296(8) 0.0050(6) 0.0081(6) -0.0088(6)
C2 0.0171(6) 0.0257(6) 0.0190(6) -0.0028(5) -0.0001(5) 0.0020(5)
C17 0.0414(8) 0.0188(6) 0.0222(6) 0.0050(5) 0.0110(6) 0.0006(6)
C16 0.0403(8) 0.0163(6) 0.0259(7) 0.0021(5) 0.0083(6) -0.0019(5)
C14 0.0244(7) 0.0352(8) 0.0244(7) -0.0017(6) -0.0046(5) 0.0157(6)
C12 0.0463(9) 0.0218(7) 0.0183(6) 0.0022(5) -0.0026(6) 0.0004(6)
C9 0.0257(7) 0.0214(7) 0.0495(9) 0.0005(6) -0.0106(6) -0.0015(5)
C7 0.0175(6) 0.0587(11) 0.0243(7) -0.0078(7) 0.0015(5) 0.0022(6)
C10 0.0606(11) 0.0187(7) 0.0336(8) -0.0054(6) 0.0099(8) -0.0022(7)
C13 0.0195(6) 0.0404(9) 0.0424(9) 0.0065(7) -0.0078(6) -0.0057(6)
C6 0.0226(7) 0.0510(10) 0.0395(9) -0.0242(8) 0.0010(6) -0.0010(7)
C4 0.0859(14) 0.0186(7) 0.0274(8) -0.0002(6) 0.0216(8) 0.0045(8)

loop_
_atom_type_symbol
_atom_type_description
_atom_type_scat_dispersion_real
_atom_type_scat_dispersion_imag
_atom_type_scat_source
C C 0.0033 0.0016 'International Tables Vol C Tables 4.2.6.8 and 6.1.1.4'
H H 0.0000 0.0000 'International Tables Vol C Tables 4.2.6.8 and 6.1.1.4'
O O 0.0106 0.0060 'International Tables Vol C Tables 4.2.6.8 and 6.1.1.4'
Si Si 0.0817 0.0704 'International Tables Vol C Tables 4.2.6.8 and 6.1.1.4'
Y Y -2.7962 3.5667 'International Tables Vol C Tables 4.2.6.8 and 6.1.1.4'

loop_
_exptl_crystal_face_index_h
_exptl_crystal_face_index_k
_exptl_crystal_face_index_l
_exptl_crystal_face_perp_dist
0 0 1 0.0544
0 0 -1 0.0544
1 1 2 0.1080
-2 1 1 0.1839
-2 0 -1 0.1730
2 -1 -2 0.1779
-1 -1 -2 0.0785
0 -1 0 0.0574
2 2 -1 0.1503
0 2 -1 0.0447
0 2 1 0.0462
1 2 1 0.0906

loop_
_geom_angle_atom_site_label_1
_geom_angle_atom_site_label_2
_geom_angle_atom_site_label_3
_geom_angle
_geom_angle_site_symmetry_1
_geom_angle_site_symmetry_3
_geom_angle_publ_flag
O3 Y1 O1 82.96(3) . . ?
O2 Y1 O3 64.15(3) . . ?
O2 Y1 O1 64.97(3) . . ?
C3 Y1 O3 91.83(4) . . ?
C3 Y1 O2 144.70(4) . . ?
C3 Y1 O1 87.80(4) . . ?
C3 Y1 C1 106.61(4) . . ?
C3 Y1 C2 106.70(4) . . ?
C1 Y1 O3 158.74(4) . . ?
C1 Y1 O2 94.61(4) . . ?
C1 Y1 O1 87.17(4) . . ?
C2 Y1 O3 88.35(4) . . ?
C2 Y1 O2 98.46(4) . . ?
C2 Y1 O1 163.36(4) . . ?
C2 Y1 C1 96.16(4) . . ?
C5 Si1 C6 105.12(7) . . ?
C1 Si1 C5 115.13(6) . . ?
C1 Si1 C6 112.18(6) . . ?
C1 Si1 C4 110.79(7) . . ?
C4 Si1 C5 105.74(7) . . ?
C4 Si1 C6 107.35(9) . . ?
C3 Si3 C11 112.39(6) . . ?
C3 Si3 C12 110.31(6) . . ?
C3 Si3 C10 113.84(7) . . ?
C11 Si3 C10 105.32(8) . . ?
C12 Si3 C11 107.94(7) . . ?
C12 Si3 C10 106.66(7) . . ?
C2 Si2 C8 113.09(6) . . ?
C2 Si2 C9 110.38(7) . . ?
C2 Si2 C7 112.62(6) . . ?
C9 Si2 C8 108.36(6) . . ?
C7 Si2 C8 105.26(7) . . ?
C7 Si2 C9 106.78(8) . . ?
C18 O3 Y1 126.12(7) . . ?
C17 O3 Y1 121.66(7) . . ?
C17 O3 C18 111.46(10) . . ?
C15 O2 Y1 119.10(8) . . ?
C16 O2 Y1 109.94(7) . . ?
C16 O2 C15 113.56(11) . . ?
C14 O1 Y1 111.32(8) . . ?
C14 O1 C13 112.34(11) . . ?
C13 O1 Y1 122.59(8) . . ?
Y1 C3 H3A 105.6 . . ?
Y1 C3 H3B 105.6 . . ?
Si3 C3 Y1 126.75(6) . . ?
Si3 C3 H3A 105.6 . . ?
Si3 C3 H3B 105.6 . . ?
H3A C3 H3B 106.1 . . ?
O3 C18 H18A 109.5 . . ?
O3 C18 H18B 109.5 . . ?
O3 C18 H18C 109.5 . . ?
H18A C18 H18B 109.5 . . ?
H18A C18 H18C 109.5 . . ?
H18B C18 H18C 109.5 . . ?
O2 C15 H15A 110.1 . . ?
O2 C15 H15B 110.1 . . ?
O2 C15 C14 107.91(11) . . ?
H15A C15 H15B 108.4 . . ?
C14 C15 H15A 110.1 . . ?
C14 C15 H15B 110.1 . . ?
Si1 C5 H5A 109.5 . . ?
Si1 C5 H5B 109.5 . . ?
Si1 C5 H5C 109.5 . . ?
H5A C5 H5B 109.5 . . ?
H5A C5 H5C 109.5 . . ?
H5B C5 H5C 109.5 . . ?
Si2 C8 H8A 109.5 . . ?
Si2 C8 H8B 109.5 . . ?
Si2 C8 H8C 109.5 . . ?
H8A C8 H8B 109.5 . . ?
H8A C8 H8C 109.5 . . ?
H8B C8 H8C 109.5 . . ?
Y1 C1 H1A 105.9 . . ?
Y1 C1 H1B 105.9 . . ?
Si1 C1 Y1 125.52(6) . . ?
Si1 C1 H1A 105.9 . . ?
Si1 C1 H1B 105.9 . . ?
H1A C1 H1B 106.3 . . ?
Si3 C11 H11A 109.5 . . ?
Si3 C11 H11B 109.5 . . ?
Si3 C11 H11C 109.5 . . ?
H11A C11 H11B 109.5 . . ?
H11A C11 H11C 109.5 . . ?
H11B C11 H11C 109.5 . . ?
Y1 C2 H2A 105.0 . . ?
Y1 C2 H2B 105.0 . . ?
Si2 C2 Y1 129.18(7) . . ?
Si2 C2 H2A 105.0 . . ?
Si2 C2 H2B 105.0 . . ?
H2A C2 H2B 105.8 . . ?
O3 C17 H17A 110.3 . . ?
O3 C17 H17B 110.3 . . ?
O3 C17 C16 107.09(10) . . ?
H17A C17 H17B 108.6 . . ?
C16 C17 H17A 110.3 . . ?
C16 C17 H17B 110.3 . . ?
O2 C16 C17 110.16(11) . . ?
O2 C16 H16A 109.6 . . ?
O2 C16 H16B 109.6 . . ?
C17 C16 H16A 109.6 . . ?
C17 C16 H16B 109.6 . . ?
H16A C16 H16B 108.1 . . ?
O1 C14 C15 106.76(11) . . ?
O1 C14 H14A 110.4 . . ?
O1 C14 H14B 110.4 . . ?
C15 C14 H14A 110.4 . . ?
C15 C14 H14B 110.4 . . ?
H14A C14 H14B 108.6 . . ?
Si3 C12 H12A 109.5 . . ?
Si3 C12 H12B 109.5 . . ?
Si3 C12 H12C 109.5 . . ?
H12A C12 H12B 109.5 . . ?
H12A C12 H12C 109.5 . . ?
H12B C12 H12C 109.5 . . ?
Si2 C9 H9A 109.5 . . ?
Si2 C9 H9B 109.5 . . ?
Si2 C9 H9C 109.5 . . ?
H9A C9 H9B 109.5 . . ?
H9A C9 H9C 109.5 . . ?
H9B C9 H9C 109.5 . . ?
Si2 C7 H7A 109.5 . . ?
Si2 C7 H7B 109.5 . . ?
Si2 C7 H7C 109.5 . . ?
H7A C7 H7B 109.5 . . ?
H7A C7 H7C 109.5 . . ?
H7B C7 H7C 109.5 . . ?
Si3 C10 H10A 109.5 . . ?
Si3 C10 H10B 109.5 . . ?
Si3 C10 H10C 109.5 . . ?
H10A C10 H10B 109.5 . . ?
H10A C10 H10C 109.5 . . ?
H10B C10 H10C 109.5 . . ?
O1 C13 H13A 109.5 . . ?
O1 C13 H13B 109.5 . . ?
O1 C13 H13C 109.5 . . ?
H13A C13 H13B 109.5 . . ?
H13A C13 H13C 109.5 . . ?
H13B C13 H13C 109.5 . . ?
Si1 C6 H6A 109.5 . . ?
Si1 C6 H6B 109.5 . . ?
Si1 C6 H6C 109.5 . . ?
H6A C6 H6B 109.5 . . ?
H6A C6 H6C 109.5 . . ?
H6B C6 H6C 109.5 . . ?
Si1 C4 H4A 109.5 . . ?
Si1 C4 H4B 109.5 . . ?
Si1 C4 H4C 109.5 . . ?
H4A C4 H4B 109.5 . . ?
H4A C4 H4C 109.5 . . ?
H4B C4 H4C 109.5 . . ?

loop_
_geom_bond_atom_site_label_1
_geom_bond_atom_site_label_2
_geom_bond_distance
_geom_bond_site_symmetry_2
_geom_bond_publ_flag
Y1 O3 2.4893(8) . ?
Y1 O2 2.4756(9) . ?
Y1 O1 2.5043(9) . ?
Y1 C3 2.4062(12) . ?
Y1 C1 2.4283(12) . ?
Y1 C2 2.4209(12) . ?
Si1 C5 1.8794(13) . ?
Si1 C1 1.8379(12) . ?
Si1 C6 1.8809(15) . ?
Si1 C4 1.8767(16) . ?
Si3 C3 1.8358(12) . ?
Si3 C11 1.8801(15) . ?
Si3 C12 1.8770(14) . ?
Si3 C10 1.8808(15) . ?
Si2 C8 1.8873(13) . ?
Si2 C2 1.8328(13) . ?
Si2 C9 1.8773(15) . ?
Si2 C7 1.8741(15) . ?
O3 C18 1.4383(15) . ?
O3 C17 1.4263(15) . ?
O2 C15 1.4472(17) . ?
O2 C16 1.4400(17) . ?
O1 C14 1.4279(16) . ?
O1 C13 1.4365(17) . ?
C3 H3A 0.9900 . ?
C3 H3B 0.9900 . ?
C18 H18A 0.9800 . ?
C18 H18B 0.9800 . ?
C18 H18C 0.9800 . ?
C15 H15A 0.9900 . ?
C15 H15B 0.9900 . ?
C15 C14 1.495(2) . ?
C5 H5A 0.9800 . ?
C5 H5B 0.9800 . ?
C5 H5C 0.9800 . ?
C8 H8A 0.9800 . ?
C8 H8B 0.9800 . ?
C8 H8C 0.9800 . ?
C1 H1A 0.9900 . ?
C1 H1B 0.9900 . ?
C11 H11A 0.9800 . ?
C11 H11B 0.9800 . ?
C11 H11C 0.9800 . ?
C2 H2A 0.9900 . ?
C2 H2B 0.9900 . ?
C17 H17A 0.9900 . ?
C17 H17B 0.9900 . ?
C17 C16 1.5130(19) . ?
C16 H16A 0.9900 . ?
C16 H16B 0.9900 . ?
C14 H14A 0.9900 . ?
C14 H14B 0.9900 . ?
C12 H12A 0.9800 . ?
C12 H12B 0.9800 . ?
C12 H12C 0.9800 . ?
C9 H9A 0.9800 . ?
C9 H9B 0.9800 . ?
C9 H9C 0.9800 . ?
C7 H7A 0.9800 . ?
C7 H7B 0.9800 . ?
C7 H7C 0.9800 . ?
C10 H10A 0.9800 . ?
C10 H10B 0.9800 . ?
C10 H10C 0.9800 . ?
C13 H13A 0.9800 . ?
C13 H13B 0.9800 . ?
C13 H13C 0.9800 . ?
C6 H6A 0.9800 . ?
C6 H6B 0.9800 . ?
C6 H6C 0.9800 . ?
C4 H4A 0.9800 . ?
C4 H4B 0.9800 . ?
C4 H4C 0.9800 . ?

loop_
_geom_torsion_atom_site_label_1
_geom_torsion_atom_site_label_2
_geom_torsion_atom_site_label_3
_geom_torsion_atom_site_label_4
_geom_torsion
_geom_torsion_site_symmetry_1
_geom_torsion_site_symmetry_2
_geom_torsion_site_symmetry_3
_geom_torsion_site_symmetry_4
_geom_torsion_publ_flag
Y1 O3 C17 C16 9.57(15) . . . . ?
Y1 O2 C15 C14 27.30(14) . . . . ?
Y1 O2 C16 C17 59.58(12) . . . . ?
Y1 O1 C14 C15 58.85(11) . . . . ?
O3 C17 C16 O2 -44.43(15) . . . . ?
O2 C15 C14 O1 -55.33(14) . . . . ?
C18 O3 C17 C16 -179.86(11) . . . . ?
C15 O2 C16 C17 -76.68(14) . . . . ?
C5 Si1 C1 Y1 168.92(7) . . . . ?
C8 Si2 C2 Y1 168.24(7) . . . . ?
C11 Si3 C3 Y1 69.77(9) . . . . ?
C16 O2 C15 C14 159.24(11) . . . . ?
C12 Si3 C3 Y1 -50.75(9) . . . . ?
C9 Si2 C2 Y1 -70.18(10) . . . . ?
C7 Si2 C2 Y1 49.06(11) . . . . ?
C10 Si3 C3 Y1 -170.60(8) . . . . ?
C13 O1 C14 C15 -159.38(12) . . . . ?
C6 Si1 C1 Y1 -70.93(10) . . . . ?
C4 Si1 C1 Y1 49.02(10) . . . . ?

loop_
_exptl_oxdiff_crystal_face_indexfrac_h
_exptl_oxdiff_crystal_face_indexfrac_k
_exptl_oxdiff_crystal_face_indexfrac_l
_exptl_oxdiff_crystal_face_x
_exptl_oxdiff_crystal_face_y
_exptl_oxdiff_crystal_face_z
-0.0018 0.0025 1.0011 -0.0518 0.0079 0.0053
0.0018 -0.0025 -1.0011 0.0518 -0.0079 -0.0053
0.9999 1.0037 2.0037 -0.1190 -0.0296 -0.0468
-2.0041 1.0032 0.9995 -0.0371 -0.0152 0.1358
-2.0020 -0.0012 -1.0032 0.0718 0.0070 0.1200
2.0058 -1.0057 -2.0006 0.0889 0.0072 -0.1410
-0.9999 -1.0037 -2.0037 0.1190 0.0296 0.0468
-0.0015 -0.9994 -0.0004 0.0054 0.0380 -0.0053
2.0085 1.9951 -0.9983 0.0210 -0.0988 -0.1199
0.0047 1.9964 -1.0004 0.0410 -0.0839 0.0053
0.0012 2.0013 1.0019 -0.0625 -0.0680 0.0159
1.0031 2.0007 1.0030 -0.0726 -0.0755 -0.0468
